data_2105918
loop_
_publ_author_name
'Allan, David R.'
'Bailey, Daniel'
'Bird, Nigel'
'Blake, Alexander J.'
'Champness, Neil R.'
'Huang, Deguang'
'Keane, Conal P.'
'McMaster, Jonathan'
'Prior, Timothy J.'
'Tidey, Jeremiah P.'
'Schr\"oder, Martin'

_publ_section_title
;
 High-pressure studies of palladium and platinum thioether macrocyclic
 dihalide complexes
;
_journal_coeditor_code XK5015
_journal_issue 3
_journal_name_full 'Acta Crystallographica Section B'
_journal_page_first 469
_journal_page_last 486
_journal_paper_doi 10.1107/S2052520614008786
_journal_volume 70
_journal_year 2014
_chemical_formula_moiety 'C6 H12 I2 Pd S3'
_chemical_formula_sum 'C6 H12 I2 Pd S3'
_chemical_formula_weight 540.54
_chemical_name_systematic
;
 ?
;
_space_group_IT_number 19
_symmetry_cell_setting orthorhombic
_symmetry_space_group_name_Hall 'P 2ac 2ab'
_symmetry_space_group_name_H-M 'P 21 21 21'
_atom_sites_solution_hydrogens geom
_atom_sites_solution_primary isomor
_audit_creation_method SHELXL97
_cell_angle_alpha 90.00
_cell_angle_beta 90.00
_cell_angle_gamma 90.00
_cell_formula_units_Z 4
_cell_length_a 7.429(2)
_cell_length_b 12.201(8)
_cell_length_c 12.888(8)
_cell_measurement_pressure 790000
_cell_measurement_reflns_used 1798
_cell_measurement_temperature 296(2)
_cell_measurement_theta_max 29.09
_cell_measurement_theta_min 2.23
_cell_volume 1168.2(11)
_computing_cell_refinement
;
CrysAlisPro, Oxford Diffraction Ltd.,
Version 1.171.34.40 (release 27-08-2010 CrysAlis171 .NET)
(compiled Aug 27 2010,11:50:40)
;
_computing_data_collection
;
CrysAlisPro, Oxford Diffraction Ltd.,
Version 1.171.34.40 (release 27-08-2010 CrysAlis171 .NET)
(compiled Aug 27 2010,11:50:40)
;
_computing_data_reduction
;
CrysAlisPro, Oxford Diffraction Ltd.,
Version 1.171.34.40 (release 27-08-2010 CrysAlis171 .NET)
(compiled Aug 27 2010,11:50:40)
;
_computing_molecular_graphics 'Bruker SHELXTL (Sheldrick, 2008)'
_computing_publication_material 'enCIFer (Allen et al., 2004);PLATON (Spek, 2003);SHELXTL (Sheldrick, 2008)'
_computing_structure_refinement 'SHELXL97 (Sheldrick, 2008)'
_diffrn_ambient_temperature 296(2)
_diffrn_detector_area_resol_mean 28.57
_diffrn_measured_fraction_theta_full 0.476
_diffrn_measured_fraction_theta_max 0.432
_diffrn_measurement_device_type 'CrystalLogic kappa goniometer; Rigaku Saturn 724+ CCD area detector'
_diffrn_measurement_method \w
_diffrn_radiation_monochromator 'silicon double crystal'
_diffrn_radiation_source 'Diamond Light Source Beamline I19'
_diffrn_radiation_type synchrotron
_diffrn_radiation_wavelength 0.6889
_diffrn_reflns_av_R_equivalents 0.103
_diffrn_reflns_av_sigmaI/netI 0.170
_diffrn_reflns_limit_h_max 10
_diffrn_reflns_limit_h_min -9
_diffrn_reflns_limit_k_max 13
_diffrn_reflns_limit_k_min -11
_diffrn_reflns_limit_l_max 12
_diffrn_reflns_limit_l_min -14
_diffrn_reflns_number 4533
_diffrn_reflns_theta_full 27.50
_diffrn_reflns_theta_max 29.09
_diffrn_reflns_theta_min 2.23
_exptl_absorpt_coefficient_mu 7.360
_exptl_absorpt_correction_T_max 1.000
_exptl_absorpt_correction_T_min 0.670
_exptl_absorpt_correction_type multi-scan
_exptl_absorpt_process_details
;
CrysAlisPro, Oxford Diffraction Ltd.,
Version 1.171.34.40 (release 27-08-2010 CrysAlis171 .NET)
(compiled Aug 27 2010,11:50:40)
Empirical absorption correction using spherical harmonics,
 implemented in SCALE3 ABSPACK scaling algorithm.
;
_exptl_crystal_colour red
_exptl_crystal_density_diffrn 3.074
_exptl_crystal_description needle
_exptl_crystal_F_000 992
_exptl_crystal_size_max 0.17
_exptl_crystal_size_mid 0.04
_exptl_crystal_size_min 0.02
_refine_diff_density_max 1.01
_refine_diff_density_min -1.08
_refine_ls_abs_structure_details 'Flack H D (1983), Acta Cryst. A39, 876-881'
_refine_ls_abs_structure_Flack 0.00(10)
_refine_ls_extinction_method none
_refine_ls_goodness_of_fit_ref 1.01
_refine_ls_hydrogen_treatment constr
_refine_ls_matrix_type full
_refine_ls_number_parameters 109
_refine_ls_number_reflns 1427
_refine_ls_number_restraints 93
_refine_ls_restrained_S_all 0.98
_refine_ls_R_factor_all 0.133
_refine_ls_R_factor_gt 0.0720
_refine_ls_shift/su_max 0.001
_refine_ls_shift/su_mean 0.000
_refine_ls_structure_factor_coef Fsqd
_refine_ls_weighting_details 'calc w=1/[\s^2^(Fo^2^)+(0.027P)^2^] where P=(Fo^2^+2Fc^2^)/3'
_refine_ls_weighting_scheme calc
_refine_ls_wR_factor_gt 0.103
_refine_ls_wR_factor_ref 0.132
_reflns_number_gt 859
_reflns_number_total 1427
_reflns_threshold_expression >2sigma(I)
_cod_data_source_file xk5015sup1.cif
_cod_data_source_block cmpd_5_7.9_kbar
_cod_original_cell_volume 1168.1(11)
_cod_database_code 2105918
_cod_database_fobs_code 2105918

loop_
_symmetry_equiv_pos_as_xyz
'x, y, z'
'-x+1/2, -y, z+1/2'
'-x, y+1/2, -z+1/2'
'x+1/2, -y+1/2, -z'

loop_
_atom_site_type_symbol
_atom_site_label
_atom_site_fract_x
_atom_site_fract_y
_atom_site_fract_z
_atom_site_U_iso_or_equiv
_atom_site_adp_type
_atom_site_calc_flag
_atom_site_refinement_flags
_atom_site_occupancy
_atom_site_symmetry_multiplicity
Pd Pd1 0.9070(2) 0.12371(19) 0.60238(17) 0.0299(5) Uani d U 1 1
I I1 0.7465(2) 0.24831(17) 0.73674(16) 0.0443(5) Uani d U 1 1
I I2 1.1615(2) 0.07503(17) 0.73453(16) 0.0398(5) Uani d U 1 1
S S1 0.6922(9) -0.0908(6) 0.6023(6) 0.0398(15) Uani d U 1 1
S S4 0.6921(8) 0.1753(6) 0.4863(6) 0.0316(13) Uani d U 1 1
S S7 1.0484(8) 0.0286(6) 0.4725(6) 0.0308(13) Uani d U 1 1
C C2 0.543(3) -0.041(2) 0.508(2) 0.039(3) Uani d U 1 1
H H2A 0.5869 -0.0650 0.4407 0.047 Uiso calc R 1 1
H H2B 0.4277 -0.0756 0.5189 0.047 Uiso calc R 1 1
C C3 0.512(3) 0.078(2) 0.501(2) 0.036(3) Uani d U 1 1
H H3A 0.4471 0.0982 0.5633 0.043 Uiso calc R 1 1
H H3B 0.4308 0.0891 0.4433 0.043 Uiso calc R 1 1
C C5 0.781(3) 0.134(2) 0.3574(19) 0.034(3) Uani d U 1 1
H H5A 0.6800 0.1204 0.3116 0.040 Uiso calc R 1 1
H H5B 0.8484 0.1952 0.3288 0.040 Uiso calc R 1 1
C C6 0.900(3) 0.035(2) 0.357(2) 0.031(3) Uani d U 1 1
H H6A 0.9734 0.0365 0.2944 0.038 Uiso calc R 1 1
H H6B 0.8253 -0.0299 0.3540 0.038 Uiso calc R 1 1
C C8 1.036(3) -0.116(2) 0.506(2) 0.035(3) Uani d U 1 1
H H8A 1.0867 -0.1562 0.4478 0.042 Uiso calc R 1 1
H H8C 1.1155 -0.1273 0.5643 0.042 Uiso calc R 1 1
C C9 0.859(3) -0.169(2) 0.532(2) 0.039(3) Uani d U 1 1
H H9C 0.8850 -0.2344 0.5724 0.047 Uiso calc R 1 1
H H9A 0.8044 -0.1933 0.4676 0.047 Uiso calc R 1 1

loop_
_atom_site_aniso_label
_atom_site_aniso_U_11
_atom_site_aniso_U_22
_atom_site_aniso_U_33
_atom_site_aniso_U_12
_atom_site_aniso_U_13
_atom_site_aniso_U_23
Pd1 0.0343(10) 0.0322(19) 0.0231(18) 0.0001(10) -0.0027(10) -0.0023(8)
I1 0.0621(10) 0.0389(18) 0.0319(18) 0.0079(10) -0.0006(11) -0.0034(8)
I2 0.0388(9) 0.050(2) 0.0309(18) 0.0008(9) -0.0069(10) 0.0064(8)
S1 0.049(3) 0.036(3) 0.034(5) -0.008(3) 0.002(3) 0.003(2)
S4 0.034(3) 0.031(4) 0.030(3) 0.004(3) -0.002(2) -0.003(2)
S7 0.030(3) 0.031(4) 0.031(3) 0.000(2) -0.004(2) -0.005(2)
C2 0.038(6) 0.040(5) 0.040(8) -0.008(4) -0.001(5) -0.001(5)
C3 0.031(5) 0.041(6) 0.036(7) 0.000(4) 0.000(4) -0.010(5)
C5 0.044(6) 0.033(7) 0.024(3) 0.005(5) -0.002(4) 0.004(5)
C6 0.040(6) 0.028(7) 0.026(4) 0.001(5) -0.003(4) -0.006(4)
C8 0.042(5) 0.031(4) 0.033(8) 0.001(5) -0.008(5) -0.002(4)
C9 0.048(6) 0.031(4) 0.038(8) -0.004(4) -0.005(5) 0.001(5)

loop_
_atom_type_symbol
_atom_type_description
_atom_type_scat_dispersion_real
_atom_type_scat_dispersion_imag
_atom_type_scat_source
C C 0.0033 0.0016 'International Tables Vol C Tables 4.2.6.8 and 6.1.1.4'
H H 0.0000 0.0000 'International Tables Vol C Tables 4.2.6.8 and 6.1.1.4'
S S 0.1246 0.1234 'International Tables Vol C Tables 4.2.6.8 and 6.1.1.4'
Pd Pd -0.9988 1.0072 'International Tables Vol C Tables 4.2.6.8 and 6.1.1.4'
I I -0.4742 1.8119 'International Tables Vol C Tables 4.2.6.8 and 6.1.1.4'

loop_
_geom_angle_atom_site_label_1
_geom_angle_atom_site_label_2
_geom_angle_atom_site_label_3
_geom_angle_site_symmetry_3
_geom_angle
S4 Pd1 S7 . 88.9(3)
S4 Pd1 I1 . 87.36(19)
S7 Pd1 I1 . 174.2(2)
S4 Pd1 I2 . 176.9(2)
S7 Pd1 I2 . 91.7(2)
I1 Pd1 I2 . 91.76(10)
S4 Pd1 S1 . 82.6(2)
S7 Pd1 S1 . 78.8(2)
I1 Pd1 S1 . 105.14(17)
I2 Pd1 S1 . 100.55(17)
S4 Pd1 S4 4_556 90.93(13)
S7 Pd1 S4 4_556 80.6(2)
I1 Pd1 S4 4_556 95.01(15)
I2 Pd1 S4 4_556 86.17(14)
S1 Pd1 S4 4_556 158.45(19)
Pd1 I1 I2 3_756 123.96(9)
C2 S1 C9 . 105.6(14)
C2 S1 Pd1 . 91.8(9)
C9 S1 Pd1 . 95.5(9)
C3 S4 C5 . 100.3(12)
C3 S4 Pd1 . 105.5(9)
C5 S4 Pd1 . 105.2(8)
C8 S7 C6 . 101.7(11)
C8 S7 Pd1 . 107.2(9)
C6 S7 Pd1 . 107.0(8)
C3 C2 S1 . 118.9(19)
C3 C2 H2A . 107.6
S1 C2 H2A . 107.6
C3 C2 H2B . 107.6
S1 C2 H2B . 107.6
H2A C2 H2B . 107.0
C2 C3 S4 . 122.8(18)
C2 C3 H3A . 106.6
S4 C3 H3A . 106.6
C2 C3 H3B . 106.6
S4 C3 H3B . 106.6
H3A C3 H3B . 106.6
C6 C5 S4 . 115.8(17)
C6 C5 H5A . 108.3
S4 C5 H5A . 108.3
C6 C5 H5B . 108.3
S4 C5 H5B . 108.3
H5A C5 H5B . 107.4
C5 C6 S7 . 112.3(17)
C5 C6 H6A . 109.1
S7 C6 H6A . 109.1
C5 C6 H6B . 109.1
S7 C6 H6B . 109.1
H6A C6 H6B . 107.9
C9 C8 S7 . 121.2(18)
C9 C8 H8A . 107.0
S7 C8 H8A . 107.0
C9 C8 H8C . 107.0
S7 C8 H8C . 107.0
H8A C8 H8C . 106.8
C8 C9 S1 . 119(2)
C8 C9 H9C . 107.6
S1 C9 H9C . 107.6
C8 C9 H9A . 107.6
S1 C9 H9A . 107.6
H9C C9 H9A . 107.0

loop_
_geom_bond_atom_site_label_1
_geom_bond_atom_site_label_2
_geom_bond_site_symmetry_2
_geom_bond_distance
Pd1 S4 . 2.276(7)
Pd1 S7 . 2.292(8)
Pd1 I1 . 2.595(3)
Pd1 I2 . 2.613(3)
Pd1 S1 . 3.065(8)
Pd1 S4 4_556 3.436(7)
I1 I2 3_756 4.062(4)
S1 C2 . 1.75(3)
S1 C9 . 1.81(2)
S4 C3 . 1.80(3)
S4 C5 . 1.86(2)
S7 C8 . 1.82(3)
S7 C6 . 1.86(2)
C2 C3 . 1.46(4)
C2 H2A . 0.9700
C2 H2B . 0.9700
C3 H3A . 0.9700
C3 H3B . 0.9700
C5 C6 . 1.49(3)
C5 H5A . 0.9700
C5 H5B . 0.9700
C6 H6A . 0.9700
C6 H6B . 0.9700
C8 C9 . 1.51(3)
C8 H8A . 0.9700
C8 H8C . 0.9700
C9 H9C . 0.9700
C9 H9A . 0.9700

loop_
_geom_torsion_atom_site_label_1
_geom_torsion_atom_site_label_2
_geom_torsion_atom_site_label_3
_geom_torsion_atom_site_label_4
_geom_torsion_site_symmetry_1
_geom_torsion_site_symmetry_4
_geom_torsion
S4 Pd1 I1 I2 . 3_756 -85.3(2)
S7 Pd1 I1 I2 . 3_756 -34.8(18)
I2 Pd1 I1 I2 . 3_756 91.71(10)
S1 Pd1 I1 I2 . 3_756 -166.87(16)
S4 Pd1 I1 I2 4_556 3_756 5.40(15)
S4 Pd1 S1 C2 . . 2.5(10)
S7 Pd1 S1 C2 . . -87.9(10)
I1 Pd1 S1 C2 . . 87.7(10)
I2 Pd1 S1 C2 . . -177.5(10)
S4 Pd1 S1 C2 4_556 . -70.9(11)
S4 Pd1 S1 C9 . . 108.4(10)
S7 Pd1 S1 C9 . . 18.0(9)
I1 Pd1 S1 C9 . . -166.4(9)
I2 Pd1 S1 C9 . . -71.7(9)
S4 Pd1 S1 C9 4_556 . 35.0(12)
S7 Pd1 S4 C3 . . 95.1(9)
I1 Pd1 S4 C3 . . -89.3(9)
I2 Pd1 S4 C3 . . -163(4)
S1 Pd1 S4 C3 . . 16.3(9)
S4 Pd1 S4 C3 4_556 . 175.7(9)
S7 Pd1 S4 C5 . . -10.4(10)
I1 Pd1 S4 C5 . . 165.1(9)
I2 Pd1 S4 C5 . . 91(4)
S1 Pd1 S4 C5 . . -89.3(10)
S4 Pd1 S4 C5 4_556 . 70.1(9)
S4 Pd1 S7 C8 . . -114.3(8)
I1 Pd1 S7 C8 . . -164.8(18)
I2 Pd1 S7 C8 . . 68.8(8)
S1 Pd1 S7 C8 . . -31.7(8)
S4 Pd1 S7 C8 4_556 . 154.6(8)
S4 Pd1 S7 C6 . . -5.9(10)
I1 Pd1 S7 C6 . . -56(2)
I2 Pd1 S7 C6 . . 177.2(9)
S1 Pd1 S7 C6 . . 76.8(10)
S4 Pd1 S7 C6 4_556 . -97.0(10)
C9 S1 C2 C3 . . -124(2)
Pd1 S1 C2 C3 . . -28(2)
S1 C2 C3 S4 . . 55(3)
C5 S4 C3 C2 . . 64(2)
Pd1 S4 C3 C2 . . -46(2)
C3 S4 C5 C6 . . -79(2)
Pd1 S4 C5 C6 . . 31(2)
S4 C5 C6 S7 . . -37(2)
C8 S7 C6 C5 . . 138.2(19)
Pd1 S7 C6 C5 . . 26(2)
C6 S7 C8 C9 . . -60(2)
Pd1 S7 C8 C9 . . 52(2)
S7 C8 C9 S1 . . -35(3)
C2 S1 C9 C8 . . 98(2)
Pd1 S1 C9 C8 . . 4(2)
